data_7035830
loop_
_publ_author_name
'Patel, Dipti'
'Wooles, Ashley'
'Cornish, Andrew D.'
'Steven, Lindsey'
'Davies, E. Stephen'
'Evans, David J.'
'McMaster, Jonathan'
'Lewis, William'
'Blake, Alexander J.'
'Liddle, Stephen T.'

_publ_section_title
;
 Synthesis and characterisation of halide, separated ion pair, and hydride
 cyclopentadienyl iron bis(diphenylphosphino)ethane derivatives.
;
_journal_issue 31
_journal_name_full 'Dalton transactions (Cambridge, England : 2003)'
_journal_page_first 14159
_journal_page_last 14177
_journal_paper_doi 10.1039/c5dt00704f
_journal_volume 44
_journal_year 2015
_chemical_formula_moiety 'C37 H45 Cl Fe P2 Si2'
_chemical_formula_sum 'C37 H45 Cl Fe P2 Si2'
_chemical_formula_weight 699.15
_chemical_name_systematic
; 
 ? 
;
_space_group_IT_number 14
_symmetry_cell_setting monoclinic
_symmetry_space_group_name_Hall '-P 2yn'
_symmetry_space_group_name_H-M 'P 1 21/n 1'
_atom_sites_solution_hydrogens 'geom, Me from difmap'
_atom_sites_solution_primary direct
_atom_sites_solution_secondary difmap
_audit_creation_method 'enCIFer editing of SHELXL97 CIF output'
_audit_update_record
;
2015-05-11 deposited with the CCDC.
2015-07-07 downloaded from the CCDC.
;
_cell_angle_alpha 90.00
_cell_angle_beta 91.632(9)
_cell_angle_gamma 90.00
_cell_formula_units_Z 4
_cell_length_a 13.064(5)
_cell_length_b 11.869(5)
_cell_length_c 22.546(9)
_cell_measurement_reflns_used 4409
_cell_measurement_temperature 90(2)
_cell_measurement_theta_max 27.37
_cell_measurement_theta_min 2.32
_cell_volume 3494(2)
_computing_cell_refinement 'Bruker SAINT version 6.36A (Bruker, 2000)'
_computing_data_collection 'Bruker SMART version 5.625 (Bruker, 2001)'
_computing_data_reduction 'Bruker SAINT; SHELXTL (Sheldrick, 2008)'
_computing_molecular_graphics 'SHELXTL (Sheldrick, 2008)'
_computing_publication_material 'enCIFer(Allen et al., 2004); PLATON (Spek, 2009)'
_computing_structure_refinement 'SHELXL97 (Sheldrick, 2008)'
_computing_structure_solution 'SHELXS97 (Sheldrick, 2008)'
_diffrn_ambient_temperature 90(2)
_diffrn_measured_fraction_theta_full 0.997
_diffrn_measured_fraction_theta_max 0.997
_diffrn_measurement_device_type 'Bruker SMART APEX CCD diffractometer'
_diffrn_measurement_method '\w rotation with narrow frames'
_diffrn_radiation_monochromator graphite
_diffrn_radiation_source 'fine-focus sealed tube'
_diffrn_radiation_type MoK\a
_diffrn_radiation_wavelength 0.71073
_diffrn_reflns_av_R_equivalents 0.0932
_diffrn_reflns_av_sigmaI/netI 0.1085
_diffrn_reflns_limit_h_max 11
_diffrn_reflns_limit_h_min -15
_diffrn_reflns_limit_k_max 14
_diffrn_reflns_limit_k_min -12
_diffrn_reflns_limit_l_max 20
_diffrn_reflns_limit_l_min -26
_diffrn_reflns_number 17377
_diffrn_reflns_theta_full 25.00
_diffrn_reflns_theta_max 25.00
_diffrn_reflns_theta_min 1.94
_diffrn_standards_decay_% 0
_diffrn_standards_number 0
_exptl_absorpt_coefficient_mu 0.694
_exptl_absorpt_correction_T_max 0.746
_exptl_absorpt_correction_T_min 0.324
_exptl_absorpt_correction_type multi-scan
_exptl_absorpt_process_details 'SADABS 2007/2'
_exptl_crystal_colour RED
_exptl_crystal_density_diffrn 1.329
_exptl_crystal_density_method 'not measured'
_exptl_crystal_description PLATE
_exptl_crystal_F_000 1472
_exptl_crystal_size_max 0.26
_exptl_crystal_size_mid 0.16
_exptl_crystal_size_min 0.03
_refine_diff_density_max 1.572
_refine_diff_density_min -1.413
_refine_diff_density_rms 0.131
_refine_ls_extinction_method none
_refine_ls_goodness_of_fit_ref 1.125
_refine_ls_hydrogen_treatment constr
_refine_ls_matrix_type full
_refine_ls_number_parameters 394
_refine_ls_number_reflns 6136
_refine_ls_number_restraints 12
_refine_ls_restrained_S_all 1.124
_refine_ls_R_factor_all 0.1313
_refine_ls_R_factor_gt 0.0959
_refine_ls_shift/su_max 0.000
_refine_ls_shift/su_mean 0.000
_refine_ls_structure_factor_coef Fsqd
_refine_ls_weighting_details 'calc w=1/[\s^2^(Fo^2^)+(0.0000P)^2^+40.9806P] where P=(Fo^2^+2Fc^2^)/3'
_refine_ls_weighting_scheme calc
_refine_ls_wR_factor_gt 0.1980
_refine_ls_wR_factor_ref 0.2131
_reflns_number_gt 4275
_reflns_number_total 6136
_reflns_threshold_expression I>2\s(I)
_cod_data_source_file c5dt00704f2.cif
_cod_data_source_block 4Cl
_cod_depositor_comments
;
The following automatic conversions were performed:

'_symmetry_cell_setting' value 'Monoclinic' changed to 'monoclinic'
according to
/usr/data/users/saulius/crontab/automatic-downloads/rss-feeds/RSC/lib/dictionaries/cif_core.dic
dictionary named 'cif_core.dic' version 2.4.2 from 2011-04-26.

Automatic conversion script
Id: cif_fix_values 3271 2015-04-21 07:52:19Z andrius 

 Adding full bibliography for 7035824--7035849.cif.
;
_cod_original_sg_symbol_H-M 'P 21/n  '
_cod_database_code 7035830

loop_
_symmetry_equiv_pos_as_xyz
'x, y, z'
'-x+1/2, y+1/2, -z+1/2'
'-x, -y, -z'
'x-1/2, -y-1/2, z-1/2'

loop_
_atom_site_label
_atom_site_type_symbol
_atom_site_fract_x
_atom_site_fract_y
_atom_site_fract_z
_atom_site_U_iso_or_equiv
_atom_site_adp_type
_atom_site_occupancy
_atom_site_symmetry_multiplicity
_atom_site_calc_flag
_atom_site_refinement_flags
Fe1 Fe 0.01387(8) 0.18099(9) 0.25172(5) 0.0164(3) Uani 1 1 d .
Cl1 Cl 0.15423(14) 0.07711(15) 0.28139(9) 0.0212(4) Uani 1 1 d .
C1 C 0.2046(6) 0.3488(6) 0.2868(4) 0.0192(17) Uani 1 1 d .
H1A H 0.2175 0.4309 0.2888 0.023 Uiso 1 1 calc R
H1B H 0.2513 0.3116 0.3161 0.023 Uiso 1 1 calc R
C2 C 0.2280(6) 0.3063(6) 0.2245(4) 0.0197(17) Uani 1 1 d .
H2A H 0.2766 0.2425 0.2275 0.024 Uiso 1 1 calc R
H2B H 0.2605 0.3673 0.2017 0.024 Uiso 1 1 calc R
P1 P 0.07150(15) 0.32068(17) 0.30619(10) 0.0181(4) Uani 1 1 d .
C3 C 0.0814(5) 0.3068(6) 0.3865(4) 0.0184(17) Uani 1 1 d .
C4 C 0.0187(6) 0.3662(6) 0.4236(4) 0.0222(18) Uani 1 1 d .
H4 H -0.0309 0.4166 0.4071 0.027 Uiso 1 1 calc R
C5 C 0.0274(6) 0.3534(7) 0.4840(4) 0.026(2) Uani 1 1 d .
H5 H -0.0169 0.3944 0.5088 0.031 Uiso 1 1 calc R
C6 C 0.0990(6) 0.2821(6) 0.5091(4) 0.027(2) Uani 1 1 d .
H6 H 0.1051 0.2737 0.5510 0.032 Uiso 1 1 calc R
C7 C 0.1618(6) 0.2230(7) 0.4723(4) 0.027(2) Uani 1 1 d .
H7 H 0.2124 0.1739 0.4889 0.032 Uiso 1 1 calc R
C8 C 0.1523(6) 0.2340(6) 0.4121(4) 0.0224(18) Uani 1 1 d .
H8 H 0.1952 0.1908 0.3874 0.027 Uiso 1 1 calc R
C9 C 0.0130(6) 0.4589(6) 0.2969(4) 0.0192(17) Uani 1 1 d .
C10 C -0.0694(6) 0.4744(6) 0.2578(4) 0.0187(17) Uani 1 1 d U
H10 H -0.0986 0.4112 0.2378 0.022 Uiso 1 1 calc R
C11 C -0.1100(6) 0.5803(6) 0.2474(4) 0.0234(19) Uani 1 1 d .
H11 H -0.1672 0.5895 0.2209 0.028 Uiso 1 1 calc R
C12 C -0.0676(6) 0.6709(7) 0.2753(4) 0.029(2) Uani 1 1 d .
H12 H -0.0952 0.7439 0.2681 0.034 Uiso 1 1 calc R
C13 C 0.0152(7) 0.6578(7) 0.3139(4) 0.028(2) Uani 1 1 d .
H13 H 0.0444 0.7217 0.3333 0.034 Uiso 1 1 calc R
C14 C 0.0553(6) 0.5534(6) 0.3243(4) 0.0238(19) Uani 1 1 d .
H14 H 0.1129 0.5453 0.3506 0.029 Uiso 1 1 calc R
P2 P 0.11062(15) 0.26094(16) 0.18583(10) 0.0179(5) Uani 1 1 d .
C15 C 0.1644(5) 0.1784(7) 0.1269(3) 0.0183(16) Uani 1 1 d .
C16 C 0.1592(6) 0.0632(6) 0.1292(4) 0.0194(17) Uani 1 1 d .
H16 H 0.1242 0.0279 0.1605 0.023 Uiso 1 1 calc R
C17 C 0.2044(6) -0.0023(6) 0.0864(4) 0.0207(18) Uani 1 1 d .
H17 H 0.1994 -0.0821 0.0880 0.025 Uiso 1 1 calc R
C18 C 0.2561(6) 0.0484(7) 0.0419(4) 0.0235(19) Uani 1 1 d .
H18 H 0.2882 0.0036 0.0129 0.028 Uiso 1 1 calc R
C19 C 0.2620(6) 0.1638(7) 0.0388(4) 0.029(2) Uani 1 1 d .
H19 H 0.2975 0.1988 0.0076 0.035 Uiso 1 1 calc R
C20 C 0.2159(6) 0.2289(7) 0.0815(4) 0.0245(19) Uani 1 1 d .
H20 H 0.2198 0.3088 0.0795 0.029 Uiso 1 1 calc R
C21 C 0.0663(6) 0.3850(6) 0.1460(4) 0.0182(17) Uani 1 1 d .
C22 C -0.0136(6) 0.3754(6) 0.1040(4) 0.0212(18) Uani 1 1 d .
H22 H -0.0441 0.3038 0.0968 0.025 Uiso 1 1 calc R
C23 C -0.0489(7) 0.4675(7) 0.0729(4) 0.030(2) Uani 1 1 d .
H23 H -0.1024 0.4590 0.0438 0.037 Uiso 1 1 calc R
C24 C -0.0075(7) 0.5715(7) 0.0836(4) 0.032(2) Uani 1 1 d .
H24 H -0.0319 0.6352 0.0619 0.038 Uiso 1 1 calc R
C25 C 0.0688(7) 0.5836(7) 0.1254(4) 0.029(2) Uani 1 1 d .
H25 H 0.0967 0.6562 0.1333 0.035 Uiso 1 1 calc R
C26 C 0.1061(6) 0.4923(6) 0.1562(4) 0.0241(19) Uani 1 1 d .
H26 H 0.1598 0.5023 0.1850 0.029 Uiso 1 1 calc R
C27 C -0.0981(6) 0.0952(6) 0.3001(4) 0.0191(18) Uani 1 1 d .
C28 C -0.0708(6) 0.0319(6) 0.2494(4) 0.0187(17) Uani 1 1 d .
H28 H -0.0412 -0.0412 0.2514 0.022 Uiso 1 1 calc R
C29 C -0.0925(6) 0.0893(6) 0.1959(4) 0.0206(18) Uani 1 1 d .
C30 C -0.1307(6) 0.1965(6) 0.2147(4) 0.0199(18) Uani 1 1 d .
H30 H -0.1508 0.2566 0.1891 0.024 Uiso 1 1 calc R
C31 C -0.1337(5) 0.1989(6) 0.2757(4) 0.0168(17) Uani 1 1 d U
H31 H -0.1563 0.2612 0.2984 0.020 Uiso 1 1 calc R
Si1 Si -0.10770(18) 0.03176(18) 0.37445(11) 0.0225(5) Uani 1 1 d .
C32 C -0.2020(6) -0.0845(6) 0.3650(4) 0.0254(19) Uani 1 1 d .
H32A H -0.2665 -0.0545 0.3483 0.038 Uiso 1 1 calc R
H32B H -0.2143 -0.1190 0.4036 0.038 Uiso 1 1 calc R
H32C H -0.1750 -0.1414 0.3381 0.038 Uiso 1 1 calc R
C33 C -0.1604(8) 0.1338(8) 0.4255(4) 0.038(2) Uani 1 1 d .
H33A H -0.1123 0.1966 0.4310 0.058 Uiso 1 1 calc R
H33B H -0.1717 0.0975 0.4638 0.058 Uiso 1 1 calc R
H33C H -0.2257 0.1624 0.4091 0.058 Uiso 1 1 calc R
C34 C 0.0137(7) -0.0297(8) 0.4037(4) 0.036(2) Uani 1 1 d .
H34A H 0.0438 -0.0771 0.3732 0.054 Uiso 1 1 calc R
H34B H 0.0001 -0.0755 0.4388 0.054 Uiso 1 1 calc R
H34C H 0.0614 0.0310 0.4147 0.054 Uiso 1 1 calc R
Si2 Si -0.11338(17) 0.01443(18) 0.12436(11) 0.0214(5) Uani 1 1 d .
C35 C -0.0468(7) -0.1234(7) 0.1269(4) 0.031(2) Uani 1 1 d .
H35A H 0.0255 -0.1119 0.1381 0.047 Uiso 1 1 calc R
H35B H -0.0519 -0.1590 0.0877 0.047 Uiso 1 1 calc R
H35C H -0.0788 -0.1722 0.1561 0.047 Uiso 1 1 calc R
C36 C -0.0804(6) 0.0923(7) 0.0567(4) 0.0245(19) Uani 1 1 d .
H36A H -0.1248 0.1585 0.0524 0.037 Uiso 1 1 calc R
H36B H -0.0902 0.0433 0.0221 0.037 Uiso 1 1 calc R
H36C H -0.0088 0.1165 0.0598 0.037 Uiso 1 1 calc R
C37 C -0.2530(6) -0.0151(8) 0.1209(4) 0.031(2) Uani 1 1 d .
H37A H -0.2737 -0.0478 0.1586 0.047 Uiso 1 1 calc R
H37B H -0.2683 -0.0684 0.0886 0.047 Uiso 1 1 calc R
H37C H -0.2906 0.0552 0.1135 0.047 Uiso 1 1 calc R

loop_
_atom_site_aniso_label
_atom_site_aniso_U_11
_atom_site_aniso_U_22
_atom_site_aniso_U_33
_atom_site_aniso_U_23
_atom_site_aniso_U_13
_atom_site_aniso_U_12
Fe1 0.0142(6) 0.0075(5) 0.0277(7) -0.0002(5) 0.0016(5) 0.0006(4)
Cl1 0.0192(10) 0.0111(9) 0.0334(12) 0.0009(8) -0.0002(8) 0.0048(7)
C1 0.015(4) 0.008(4) 0.034(5) -0.004(3) -0.004(3) 0.001(3)
C2 0.019(4) 0.010(4) 0.030(5) 0.000(3) 0.009(3) 0.001(3)
P1 0.0167(10) 0.0106(9) 0.0271(12) -0.0005(8) 0.0018(8) -0.0002(8)
C3 0.014(4) 0.005(3) 0.036(5) -0.002(3) 0.002(3) -0.003(3)
C4 0.016(4) 0.013(4) 0.038(6) -0.004(3) 0.002(4) -0.005(3)
C5 0.021(4) 0.017(4) 0.040(6) -0.007(4) 0.008(4) -0.006(3)
C6 0.025(4) 0.011(4) 0.043(6) 0.001(4) 0.001(4) -0.008(3)
C7 0.025(4) 0.013(4) 0.042(6) 0.002(4) -0.006(4) -0.001(3)
C8 0.020(4) 0.011(4) 0.037(5) 0.000(3) 0.005(4) -0.002(3)
C9 0.019(4) 0.014(4) 0.025(5) -0.001(3) 0.000(3) 0.002(3)
C10 0.021(4) 0.006(3) 0.029(4) -0.003(3) 0.001(3) -0.004(3)
C11 0.016(4) 0.018(4) 0.036(5) 0.006(4) 0.003(4) 0.000(3)
C12 0.024(4) 0.011(4) 0.050(6) 0.005(4) 0.000(4) 0.004(3)
C13 0.034(5) 0.012(4) 0.039(6) -0.006(4) -0.003(4) 0.001(3)
C14 0.017(4) 0.018(4) 0.036(5) -0.006(4) 0.006(4) 0.001(3)
P2 0.0152(10) 0.0110(9) 0.0276(12) -0.0010(8) 0.0026(8) 0.0016(8)
C15 0.013(4) 0.018(4) 0.023(4) -0.001(3) -0.001(3) 0.000(3)
C16 0.017(4) 0.015(4) 0.026(5) -0.002(3) -0.006(3) 0.006(3)
C17 0.019(4) 0.012(4) 0.031(5) -0.004(3) -0.001(3) 0.004(3)
C18 0.014(4) 0.018(4) 0.038(5) -0.002(4) 0.001(4) 0.008(3)
C19 0.023(4) 0.021(4) 0.044(6) 0.001(4) 0.007(4) 0.004(4)
C20 0.022(4) 0.021(4) 0.031(5) 0.000(4) 0.005(4) 0.001(4)
C21 0.019(4) 0.013(4) 0.023(5) 0.001(3) 0.004(3) 0.006(3)
C22 0.018(4) 0.007(4) 0.039(5) 0.003(3) 0.001(4) -0.003(3)
C23 0.025(5) 0.027(5) 0.039(6) -0.001(4) -0.004(4) 0.003(4)
C24 0.038(5) 0.018(4) 0.039(6) 0.002(4) 0.003(4) 0.014(4)
C25 0.031(5) 0.008(4) 0.049(6) 0.000(4) 0.001(4) 0.004(3)
C26 0.023(4) 0.010(4) 0.039(6) -0.004(3) 0.004(4) -0.005(3)
C27 0.015(4) 0.006(3) 0.036(5) -0.001(3) 0.001(3) 0.000(3)
C28 0.019(4) 0.006(3) 0.031(5) -0.002(3) 0.004(3) -0.007(3)
C29 0.018(4) 0.011(4) 0.033(5) -0.001(3) 0.002(3) -0.001(3)
C30 0.017(4) 0.004(3) 0.039(5) -0.002(3) 0.008(3) -0.006(3)
C31 0.005(3) 0.011(4) 0.035(5) -0.004(3) 0.010(3) -0.003(3)
Si1 0.0255(12) 0.0145(11) 0.0276(14) -0.0002(9) 0.0007(10) -0.0061(9)
C32 0.026(4) 0.014(4) 0.037(6) 0.001(4) 0.003(4) -0.010(3)
C33 0.050(6) 0.031(5) 0.035(6) -0.006(4) 0.014(5) -0.021(5)
C34 0.031(5) 0.043(6) 0.033(6) 0.011(4) -0.006(4) -0.012(4)
Si2 0.0222(12) 0.0127(11) 0.0292(14) -0.0018(9) 0.0005(10) -0.0032(9)
C35 0.034(5) 0.013(4) 0.047(6) 0.000(4) 0.006(4) -0.004(4)
C36 0.022(4) 0.019(4) 0.032(5) -0.001(4) -0.001(4) -0.004(3)
C37 0.020(4) 0.043(6) 0.031(6) -0.010(4) -0.002(4) -0.011(4)

loop_
_atom_type_symbol
_atom_type_description
_atom_type_scat_dispersion_real
_atom_type_scat_dispersion_imag
_atom_type_scat_source
C C 0.0033 0.0016 'International Tables Vol C Tables 4.2.6.8 and 6.1.1.4'
H H 0.0000 0.0000 'International Tables Vol C Tables 4.2.6.8 and 6.1.1.4'
Si Si 0.0817 0.0704 'International Tables Vol C Tables 4.2.6.8 and 6.1.1.4'
P P 0.1023 0.0942 'International Tables Vol C Tables 4.2.6.8 and 6.1.1.4'
Cl Cl 0.1484 0.1585 'International Tables Vol C Tables 4.2.6.8 and 6.1.1.4'
Fe Fe 0.3463 0.8444 'International Tables Vol C Tables 4.2.6.8 and 6.1.1.4'

loop_
_geom_angle_atom_site_label_1
_geom_angle_atom_site_label_2
_geom_angle_atom_site_label_3
_geom_angle
C31 Fe1 C30 39.5(3)
C31 Fe1 C28 65.7(3)
C30 Fe1 C28 65.5(3)
C31 Fe1 C27 40.1(3)
C30 Fe1 C27 67.1(3)
C28 Fe1 C27 39.6(3)
C31 Fe1 C29 66.8(3)
C30 Fe1 C29 39.9(3)
C28 Fe1 C29 38.8(3)
C27 Fe1 C29 67.1(3)
C31 Fe1 P1 94.9(2)
C30 Fe1 P1 117.3(2)
C28 Fe1 P1 146.3(2)
C27 Fe1 P1 108.0(2)
C29 Fe1 P1 157.3(2)
C31 Fe1 P2 134.9(2)
C30 Fe1 P2 103.1(2)
C28 Fe1 P2 131.7(2)
C27 Fe1 P2 168.4(2)
C29 Fe1 P2 101.4(2)
P1 Fe1 P2 81.74(9)
C31 Fe1 Cl1 137.4(2)
C30 Fe1 Cl1 152.4(2)
C28 Fe1 Cl1 88.3(2)
C27 Fe1 Cl1 98.6(2)
C29 Fe1 Cl1 113.4(2)
P1 Fe1 Cl1 89.09(9)
P2 Fe1 Cl1 87.64(8)
C2 C1 P1 112.0(5)
C2 C1 H1A 109.2
P1 C1 H1A 109.2
C2 C1 H1B 109.2
P1 C1 H1B 109.2
H1A C1 H1B 107.9
C1 C2 P2 110.4(5)
C1 C2 H2A 109.6
P2 C2 H2A 109.6
C1 C2 H2B 109.6
P2 C2 H2B 109.6
H2A C2 H2B 108.1
C3 P1 C9 102.4(4)
C3 P1 C1 102.3(4)
C9 P1 C1 101.9(3)
C3 P1 Fe1 120.3(2)
C9 P1 Fe1 118.9(3)
C1 P1 Fe1 108.5(3)
C8 C3 C4 117.9(8)
C8 C3 P1 120.0(6)
C4 C3 P1 122.0(6)
C5 C4 C3 120.8(8)
C5 C4 H4 119.6
C3 C4 H4 119.6
C6 C5 C4 120.9(8)
C6 C5 H5 119.5
C4 C5 H5 119.5
C5 C6 C7 118.5(9)
C5 C6 H6 120.8
C7 C6 H6 120.8
C8 C7 C6 120.8(8)
C8 C7 H7 119.6
C6 C7 H7 119.6
C7 C8 C3 121.0(8)
C7 C8 H8 119.5
C3 C8 H8 119.5
C10 C9 C14 117.9(7)
C10 C9 P1 120.6(6)
C14 C9 P1 121.2(6)
C11 C10 C9 121.1(7)
C11 C10 H10 119.4
C9 C10 H10 119.4
C12 C11 C10 119.6(8)
C12 C11 H11 120.2
C10 C11 H11 120.2
C11 C12 C13 120.4(8)
C11 C12 H12 119.8
C13 C12 H12 119.8
C14 C13 C12 120.2(8)
C14 C13 H13 119.9
C12 C13 H13 119.9
C13 C14 C9 120.8(8)
C13 C14 H14 119.6
C9 C14 H14 119.6
C15 P2 C21 101.6(4)
C15 P2 C2 99.9(3)
C21 P2 C2 104.5(4)
C15 P2 Fe1 120.4(3)
C21 P2 Fe1 120.4(3)
C2 P2 Fe1 107.3(3)
C16 C15 C20 119.2(7)
C16 C15 P2 119.5(6)
C20 C15 P2 121.2(6)
C15 C16 C17 120.8(8)
C15 C16 H16 119.6
C17 C16 H16 119.6
C18 C17 C16 119.6(7)
C18 C17 H17 120.2
C16 C17 H17 120.2
C17 C18 C19 120.4(8)
C17 C18 H18 119.8
C19 C18 H18 119.8
C18 C19 C20 119.7(8)
C18 C19 H19 120.2
C20 C19 H19 120.2
C15 C20 C19 120.3(8)
C15 C20 H20 119.9
C19 C20 H20 119.9
C26 C21 C22 117.2(7)
C26 C21 P2 123.3(6)
C22 C21 P2 119.5(6)
C23 C22 C21 121.1(7)
C23 C22 H22 119.5
C21 C22 H22 119.5
C24 C23 C22 120.3(8)
C24 C23 H23 119.9
C22 C23 H23 119.9
C25 C24 C23 119.7(8)
C25 C24 H24 120.1
C23 C24 H24 120.1
C24 C25 C26 120.8(8)
C24 C25 H25 119.6
C26 C25 H25 119.6
C25 C26 C21 120.9(8)
C25 C26 H26 119.5
C21 C26 H26 119.5
C28 C27 C31 103.6(7)
C28 C27 Si1 122.7(6)
C31 C27 Si1 132.4(6)
C28 C27 Fe1 69.3(4)
C31 C27 Fe1 66.8(4)
Si1 C27 Fe1 137.1(4)
C29 C28 C27 112.6(7)
C29 C28 Fe1 72.8(4)
C27 C28 Fe1 71.1(4)
C29 C28 H28 123.7
C27 C28 H28 123.7
Fe1 C28 H28 123.9
C28 C29 C30 103.8(7)
C28 C29 Si2 122.3(6)
C30 C29 Si2 129.6(6)
C28 C29 Fe1 68.4(4)
C30 C29 Fe1 66.5(4)
Si2 C29 Fe1 146.1(4)
C31 C30 C29 109.5(7)
C31 C30 Fe1 69.4(5)
C29 C30 Fe1 73.6(5)
C31 C30 H30 125.3
C29 C30 H30 125.3
Fe1 C30 H30 123.4
C30 C31 C27 110.4(7)
C30 C31 Fe1 71.1(4)
C27 C31 Fe1 73.1(4)
C30 C31 H31 124.8
C27 C31 H31 124.8
Fe1 C31 H31 122.6
C33 Si1 C27 109.9(4)
C33 Si1 C34 111.9(5)
C27 Si1 C34 113.9(4)
C33 Si1 C32 107.8(4)
C27 Si1 C32 105.1(4)
C34 Si1 C32 107.9(4)
Si1 C32 H32A 109.5
Si1 C32 H32B 109.5
H32A C32 H32B 109.5
Si1 C32 H32C 109.5
H32A C32 H32C 109.5
H32B C32 H32C 109.5
Si1 C33 H33A 109.5
Si1 C33 H33B 109.5
H33A C33 H33B 109.5
Si1 C33 H33C 109.5
H33A C33 H33C 109.5
H33B C33 H33C 109.5
Si1 C34 H34A 109.5
Si1 C34 H34B 109.5
H34A C34 H34B 109.5
Si1 C34 H34C 109.5
H34A C34 H34C 109.5
H34B C34 H34C 109.5
C36 Si2 C35 110.3(4)
C36 Si2 C29 116.5(4)
C35 Si2 C29 109.8(4)
C36 Si2 C37 108.2(4)
C35 Si2 C37 107.1(4)
C29 Si2 C37 104.3(4)
Si2 C35 H35A 109.5
Si2 C35 H35B 109.5
H35A C35 H35B 109.5
Si2 C35 H35C 109.5
H35A C35 H35C 109.5
H35B C35 H35C 109.5
Si2 C36 H36A 109.5
Si2 C36 H36B 109.5
H36A C36 H36B 109.5
Si2 C36 H36C 109.5
H36A C36 H36C 109.5
H36B C36 H36C 109.5
Si2 C37 H37A 109.5
Si2 C37 H37B 109.5
H37A C37 H37B 109.5
Si2 C37 H37C 109.5
H37A C37 H37C 109.5
H37B C37 H37C 109.5

loop_
_geom_bond_atom_site_label_1
_geom_bond_atom_site_label_2
_geom_bond_distance
Fe1 C31 2.028(7)
Fe1 C30 2.051(8)
Fe1 C28 2.087(7)
Fe1 C27 2.111(8)
Fe1 C29 2.145(8)
Fe1 P1 2.184(2)
Fe1 P2 2.194(2)
Fe1 Cl1 2.294(2)
C1 C2 1.530(11)
C1 P1 1.836(8)
C1 H1A 0.9900
C1 H1B 0.9900
C2 P2 1.824(8)
C2 H2A 0.9900
C2 H2B 0.9900
P1 C3 1.819(9)
P1 C9 1.819(8)
C3 C8 1.381(11)
C3 C4 1.382(11)
C4 C5 1.372(12)
C4 H4 0.9500
C5 C6 1.371(12)
C5 H5 0.9500
C6 C7 1.376(12)
C6 H6 0.9500
C7 C8 1.365(12)
C7 H7 0.9500
C8 H8 0.9500
C9 C10 1.385(11)
C9 C14 1.388(11)
C10 C11 1.381(10)
C10 H10 0.9500
C11 C12 1.356(12)
C11 H11 0.9500
C12 C13 1.378(12)
C12 H12 0.9500
C13 C14 1.363(11)
C13 H13 0.9500
C14 H14 0.9500
P2 C15 1.809(8)
P2 C21 1.812(8)
C15 C16 1.370(11)
C15 C20 1.377(11)
C16 C17 1.384(11)
C16 H16 0.9500
C17 C18 1.366(11)
C17 H17 0.9500
C18 C19 1.374(11)
C18 H18 0.9500
C19 C20 1.386(11)
C19 H19 0.9500
C20 H20 0.9500
C21 C26 1.392(11)
C21 C22 1.393(11)
C22 C23 1.372(11)
C22 H22 0.9500
C23 C24 1.367(12)
C23 H23 0.9500
C24 C25 1.359(13)
C24 H24 0.9500
C25 C26 1.369(12)
C25 H25 0.9500
C26 H26 0.9500
C27 C28 1.421(11)
C27 C31 1.421(10)
C27 Si1 1.845(9)
C28 C29 1.407(12)
C28 H28 0.9500
C29 C30 1.436(10)
C29 Si2 1.855(9)
C30 C31 1.378(11)
C30 H30 0.9500
C31 H31 0.9500
Si1 C33 1.820(9)
Si1 C34 1.850(9)
Si1 C32 1.858(8)
C32 H32A 0.9800
C32 H32B 0.9800
C32 H32C 0.9800
C33 H33A 0.9800
C33 H33B 0.9800
C33 H33C 0.9800
C34 H34A 0.9800
C34 H34B 0.9800
C34 H34C 0.9800
Si2 C36 1.844(9)
Si2 C35 1.853(8)
Si2 C37 1.856(8)
C35 H35A 0.9800
C35 H35B 0.9800
C35 H35C 0.9800
C36 H36A 0.9800
C36 H36B 0.9800
C36 H36C 0.9800
C37 H37A 0.9800
C37 H37B 0.9800
C37 H37C 0.9800

loop_
_geom_torsion_atom_site_label_1
_geom_torsion_atom_site_label_2
_geom_torsion_atom_site_label_3
_geom_torsion_atom_site_label_4
_geom_torsion
P1 C1 C2 P2 8.6(7)
C2 C1 P1 C3 151.0(5)
C2 C1 P1 C9 -103.3(6)
C2 C1 P1 Fe1 22.9(6)
C31 Fe1 P1 C3 72.6(4)
C30 Fe1 P1 C3 106.7(4)
C28 Fe1 P1 C3 20.6(5)
C27 Fe1 P1 C3 33.8(4)
C29 Fe1 P1 C3 107.3(6)
P2 Fe1 P1 C3 -152.7(3)
Cl1 Fe1 P1 C3 -65.0(3)
C31 Fe1 P1 C9 -54.7(4)
C30 Fe1 P1 C9 -20.5(4)
C28 Fe1 P1 C9 -106.7(5)
C27 Fe1 P1 C9 -93.5(4)
C29 Fe1 P1 C9 -19.9(7)
P2 Fe1 P1 C9 80.0(3)
Cl1 Fe1 P1 C9 167.8(3)
C31 Fe1 P1 C1 -170.3(4)
C30 Fe1 P1 C1 -136.2(4)
C28 Fe1 P1 C1 137.7(5)
C27 Fe1 P1 C1 150.9(3)
C29 Fe1 P1 C1 -135.6(6)
P2 Fe1 P1 C1 -35.6(3)
Cl1 Fe1 P1 C1 52.1(3)
C9 P1 C3 C8 -157.2(6)
C1 P1 C3 C8 -51.9(7)
Fe1 P1 C3 C8 68.3(6)
C9 P1 C3 C4 23.6(7)
C1 P1 C3 C4 128.9(6)
Fe1 P1 C3 C4 -110.8(6)
C8 C3 C4 C5 0.3(11)
P1 C3 C4 C5 179.5(6)
C3 C4 C5 C6 0.7(12)
C4 C5 C6 C7 -0.4(11)
C5 C6 C7 C8 -0.7(12)
C6 C7 C8 C3 1.7(12)
C4 C3 C8 C7 -1.5(11)
P1 C3 C8 C7 179.4(6)
C3 P1 C9 C10 -132.6(7)
C1 P1 C9 C10 121.8(7)
Fe1 P1 C9 C10 2.7(8)
C3 P1 C9 C14 53.6(7)
C1 P1 C9 C14 -52.0(8)
Fe1 P1 C9 C14 -171.1(6)
C14 C9 C10 C11 -1.6(12)
P1 C9 C10 C11 -175.5(6)
C9 C10 C11 C12 0.9(12)
C10 C11 C12 C13 -0.2(13)
C11 C12 C13 C14 0.1(14)
C12 C13 C14 C9 -0.8(13)
C10 C9 C14 C13 1.5(12)
P1 C9 C14 C13 175.4(7)
C1 C2 P2 C15 -163.2(5)
C1 C2 P2 C21 91.9(6)
C1 C2 P2 Fe1 -36.9(6)
C31 Fe1 P2 C15 -118.1(4)
C30 Fe1 P2 C15 -90.5(4)
C28 Fe1 P2 C15 -21.8(4)
C27 Fe1 P2 C15 -59.2(11)
C29 Fe1 P2 C15 -49.6(4)
P1 Fe1 P2 C15 153.2(3)
Cl1 Fe1 P2 C15 63.8(3)
C31 Fe1 P2 C21 9.8(5)
C30 Fe1 P2 C21 37.4(4)
C28 Fe1 P2 C21 106.1(4)
C27 Fe1 P2 C21 68.7(11)
C29 Fe1 P2 C21 78.3(4)
P1 Fe1 P2 C21 -78.8(3)
Cl1 Fe1 P2 C21 -168.3(3)
C31 Fe1 P2 C2 128.8(4)
C30 Fe1 P2 C2 156.4(3)
C28 Fe1 P2 C2 -134.9(4)
C27 Fe1 P2 C2 -172.3(10)
C29 Fe1 P2 C2 -162.7(3)
P1 Fe1 P2 C2 40.2(3)
Cl1 Fe1 P2 C2 -49.3(3)
C21 P2 C15 C16 -147.0(6)
C2 P2 C15 C16 105.8(7)
Fe1 P2 C15 C16 -11.0(8)
C21 P2 C15 C20 36.8(7)
C2 P2 C15 C20 -70.3(7)
Fe1 P2 C15 C20 172.8(6)
C20 C15 C16 C17 -0.4(12)
P2 C15 C16 C17 -176.6(6)
C15 C16 C17 C18 1.0(12)
C16 C17 C18 C19 -1.1(12)
C17 C18 C19 C20 0.6(13)
C16 C15 C20 C19 -0.1(12)
P2 C15 C20 C19 176.0(7)
C18 C19 C20 C15 0.0(13)
C15 P2 C21 C26 -115.8(7)
C2 P2 C21 C26 -12.2(8)
Fe1 P2 C21 C26 108.2(6)
C15 P2 C21 C22 66.3(7)
C2 P2 C21 C22 169.8(6)
Fe1 P2 C21 C22 -69.8(7)
C26 C21 C22 C23 2.1(12)
P2 C21 C22 C23 -179.8(7)
C21 C22 C23 C24 -1.5(13)
C22 C23 C24 C25 -0.2(14)
C23 C24 C25 C26 1.2(14)
C24 C25 C26 C21 -0.5(14)
C22 C21 C26 C25 -1.1(12)
P2 C21 C26 C25 -179.1(7)
C31 Fe1 C27 C28 115.8(7)
C30 Fe1 C27 C28 78.7(5)
C29 Fe1 C27 C28 35.2(5)
P1 Fe1 C27 C28 -168.5(4)
P2 Fe1 C27 C28 45.4(12)
Cl1 Fe1 C27 C28 -76.7(5)
C30 Fe1 C27 C31 -37.0(5)
C28 Fe1 C27 C31 -115.8(7)
C29 Fe1 C27 C31 -80.5(5)
P1 Fe1 C27 C31 75.7(5)
P2 Fe1 C27 C31 -70.3(12)
Cl1 Fe1 C27 C31 167.6(4)
C31 Fe1 C27 Si1 -128.1(8)
C30 Fe1 C27 Si1 -165.1(7)
C28 Fe1 C27 Si1 116.2(8)
C29 Fe1 C27 Si1 151.4(6)
P1 Fe1 C27 Si1 -52.3(6)
P2 Fe1 C27 Si1 161.6(6)
Cl1 Fe1 C27 Si1 39.5(6)
C31 C27 C28 C29 -2.9(8)
Si1 C27 C28 C29 165.3(6)
Fe1 C27 C28 C29 -61.3(6)
C31 C27 C28 Fe1 58.4(5)
Si1 C27 C28 Fe1 -133.4(6)
C31 Fe1 C28 C29 82.5(5)
C30 Fe1 C28 C29 39.0(4)
C27 Fe1 C28 C29 122.1(7)
P1 Fe1 C28 C29 142.0(4)
P2 Fe1 C28 C29 -46.9(5)
Cl1 Fe1 C28 C29 -132.2(4)
C31 Fe1 C28 C27 -39.5(5)
C30 Fe1 C28 C27 -83.1(5)
C29 Fe1 C28 C27 -122.1(7)
P1 Fe1 C28 C27 19.9(7)
P2 Fe1 C28 C27 -168.9(4)
Cl1 Fe1 C28 C27 105.7(4)
C27 C28 C29 C30 2.9(8)
Fe1 C28 C29 C30 -57.4(5)
C27 C28 C29 Si2 -156.0(6)
Fe1 C28 C29 Si2 143.7(6)
C27 C28 C29 Fe1 60.3(5)
C31 Fe1 C29 C28 -79.6(5)
C30 Fe1 C29 C28 -116.9(7)
C27 Fe1 C29 C28 -35.9(4)
P1 Fe1 C29 C28 -117.8(6)
P2 Fe1 C29 C28 146.2(4)
Cl1 Fe1 C29 C28 53.8(5)
C31 Fe1 C29 C30 37.3(4)
C28 Fe1 C29 C30 116.9(7)
C27 Fe1 C29 C30 81.1(5)
P1 Fe1 C29 C30 -0.9(9)
P2 Fe1 C29 C30 -96.9(4)
Cl1 Fe1 C29 C30 170.7(4)
C31 Fe1 C29 Si2 164.2(9)
C30 Fe1 C29 Si2 126.9(10)
C28 Fe1 C29 Si2 -116.2(9)
C27 Fe1 C29 Si2 -152.0(8)
P1 Fe1 C29 Si2 126.0(6)
P2 Fe1 C29 Si2 30.0(8)
Cl1 Fe1 C29 Si2 -62.4(8)
C28 C29 C30 C31 -1.8(8)
Si2 C29 C30 C31 155.0(6)
Fe1 C29 C30 C31 -60.4(5)
C28 C29 C30 Fe1 58.6(5)
Si2 C29 C30 Fe1 -144.6(7)
C28 Fe1 C30 C31 81.0(5)
C27 Fe1 C30 C31 37.6(4)
C29 Fe1 C30 C31 118.9(6)
P1 Fe1 C30 C31 -61.5(4)
P2 Fe1 C30 C31 -148.9(4)
Cl1 Fe1 C30 C31 100.3(6)
C31 Fe1 C30 C29 -118.9(6)
C28 Fe1 C30 C29 -37.9(4)
C27 Fe1 C30 C29 -81.3(5)
P1 Fe1 C30 C29 179.6(4)
P2 Fe1 C30 C29 92.2(4)
Cl1 Fe1 C30 C29 -18.6(8)
C29 C30 C31 C27 0.1(8)
Fe1 C30 C31 C27 -62.9(5)
C29 C30 C31 Fe1 63.0(5)
C28 C27 C31 C30 1.6(8)
Si1 C27 C31 C30 -164.8(6)
Fe1 C27 C31 C30 61.7(5)
C28 C27 C31 Fe1 -60.1(5)
Si1 C27 C31 Fe1 133.4(7)
C28 Fe1 C31 C30 -80.3(5)
C27 Fe1 C31 C30 -119.3(6)
C29 Fe1 C31 C30 -37.7(4)
P1 Fe1 C31 C30 128.4(4)
P2 Fe1 C31 C30 45.2(5)
Cl1 Fe1 C31 C30 -137.6(4)
C30 Fe1 C31 C27 119.3(6)
C28 Fe1 C31 C27 39.0(5)
C29 Fe1 C31 C27 81.6(5)
P1 Fe1 C31 C27 -112.3(4)
P2 Fe1 C31 C27 164.5(4)
Cl1 Fe1 C31 C27 -18.3(6)
C28 C27 Si1 C33 -172.5(6)
C31 C27 Si1 C33 -8.2(9)
Fe1 C27 Si1 C33 93.3(6)
C28 C27 Si1 C34 61.1(8)
C31 C27 Si1 C34 -134.6(8)
Fe1 C27 Si1 C34 -33.1(7)
C28 C27 Si1 C32 -56.8(7)
C31 C27 Si1 C32 107.6(8)
Fe1 C27 Si1 C32 -151.0(5)
C28 C29 Si2 C36 -151.8(6)
C30 C29 Si2 C36 55.1(8)
Fe1 C29 Si2 C36 -52.6(9)
C28 C29 Si2 C35 -25.5(8)
C30 C29 Si2 C35 -178.5(7)
Fe1 C29 Si2 C35 73.7(8)
C28 C29 Si2 C37 89.0(7)
C30 C29 Si2 C37 -64.0(8)
Fe1 C29 Si2 C37 -171.8(7)
